data_4326454
loop_
_publ_author_name
'Sucheta Joy'
'Tobias Kr\"amer'
'Nanda D. Paul'
'Priyabrata Banerjee'
'John E. McGrady'
'Sreebrata Goswami'

_publ_section_title
;
 Isolation and Assessment of the Molecular and Electronic Structures of
 Azo-Anion-Radical Complexes of Chromium and Molybdenum. Experimental and
 Theoretical Characterization of Complete Electron-Transfer Series
;
_journal_name_full 'Inorganic Chemistry'
_journal_page_first 9993
_journal_page_last 10004
_journal_paper_doi 10.1021/ic200708c
_journal_volume 50
_journal_year 2011
_chemical_formula_moiety 'C33 H24 Cl3 Mo N9, I3'
_chemical_formula_sum 'C33 H24 Cl3 I3 Mo N9'
_chemical_formula_weight 1129.60
_chemical_name_systematic
;
 ?
;
_space_group_IT_number 14
_symmetry_cell_setting monoclinic
_symmetry_space_group_name_Hall '-P 2yn'
_symmetry_space_group_name_H-M 'P 1 21/n 1'
_atom_sites_solution_hydrogens geom
_atom_sites_solution_primary direct
_atom_sites_solution_secondary difmap
_audit_creation_method SHELXL-97
_cell_angle_alpha 90.00
_cell_angle_beta 92.017(2)
_cell_angle_gamma 90.00
_cell_formula_units_Z 4
_cell_length_a 10.0086(11)
_cell_length_b 19.211(2)
_cell_length_c 19.417(2)
_cell_measurement_reflns_used 6567
_cell_measurement_temperature 293(2)
_cell_measurement_theta_max 25.0
_cell_measurement_theta_min 1.5
_cell_volume 3731.1(7)
_computing_cell_refinement 'Bruker SMART'
_computing_data_collection 'Bruker SMART'
_computing_data_reduction 'Bruker SAINT'
_computing_molecular_graphics 'Bruker SHELXTL'
_computing_publication_material 'Bruker SHELXTL'
_computing_structure_refinement 'SHELXL-97 (Sheldrick, 1997)'
_computing_structure_solution 'SHELXL-97 (Sheldrick, 1990)'
_diffrn_ambient_temperature 293(2)
_diffrn_measured_fraction_theta_full 1.000
_diffrn_measured_fraction_theta_max 1.000
_diffrn_measurement_device_type 'CCD area detector'
_diffrn_measurement_method 'phi SCANS'
_diffrn_radiation_monochromator graphite
_diffrn_radiation_source 'fine-focus sealed tube'
_diffrn_radiation_type MoK\a
_diffrn_radiation_wavelength 0.71073
_diffrn_reflns_av_R_equivalents 0.0504
_diffrn_reflns_av_sigmaI/netI 0.0365
_diffrn_reflns_limit_h_max 11
_diffrn_reflns_limit_h_min -11
_diffrn_reflns_limit_k_max 22
_diffrn_reflns_limit_k_min -22
_diffrn_reflns_limit_l_max 23
_diffrn_reflns_limit_l_min -23
_diffrn_reflns_number 34967
_diffrn_reflns_theta_full 25.00
_diffrn_reflns_theta_max 25.00
_diffrn_reflns_theta_min 1.49
_exptl_absorpt_coefficient_mu 3.087
_exptl_absorpt_correction_T_max 0.5772
_exptl_absorpt_correction_T_min 0.4578
_exptl_absorpt_correction_type empirical
_exptl_crystal_colour Brown
_exptl_crystal_density_diffrn 2.011
_exptl_crystal_description Plate
_exptl_crystal_F_000 2148
_exptl_crystal_size_max 0.30
_exptl_crystal_size_mid 0.24
_exptl_crystal_size_min 0.20
_refine_diff_density_max 0.954
_refine_diff_density_min -1.026
_refine_diff_density_rms 0.118
_refine_ls_extinction_method none
_refine_ls_goodness_of_fit_ref 1.048
_refine_ls_hydrogen_treatment constr
_refine_ls_matrix_type full
_refine_ls_number_parameters 442
_refine_ls_number_reflns 6567
_refine_ls_number_restraints 0
_refine_ls_restrained_S_all 1.048
_refine_ls_R_factor_all 0.0489
_refine_ls_R_factor_gt 0.0352
_refine_ls_shift/su_max 0.005
_refine_ls_shift/su_mean 0.001
_refine_ls_structure_factor_coef Fsqd
_refine_ls_weighting_details 'calc w=1/[\s^2^(Fo^2^)+(0.0365P)^2^+7.0852P] where P=(Fo^2^+2Fc^2^)/3'
_refine_ls_weighting_scheme calc
_refine_ls_wR_factor_gt 0.0788
_refine_ls_wR_factor_ref 0.0849
_reflns_number_gt 5305
_reflns_number_total 6567
_reflns_threshold_expression >2sigma(I)
_cod_data_source_file ic200708c_si_002_4.cif
_cod_data_source_block '[2a]I3_0m'
_cod_depositor_comments
;
The following automatic conversions were performed:

'_refine_ls_hydrogen_treatment' value 'constrn' was replaced with the
value 'constr' as specified in the replacement file
'src/cod-tools/trunk/data/replacement-values/replacement_values.lst'.

Automatic conversion script
Id: cif_fix_values 5376 2017-05-30 11:51:03Z andrius 
;
_cod_original_cell_volume 3731.0(7)
_cod_database_code 4326454

loop_
_symmetry_equiv_pos_as_xyz
'x, y, z'
'-x+1/2, y+1/2, -z+1/2'
'-x, -y, -z'
'x-1/2, -y-1/2, z-1/2'

loop_
_atom_site_label
_atom_site_type_symbol
_atom_site_fract_x
_atom_site_fract_y
_atom_site_fract_z
_atom_site_U_iso_or_equiv
_atom_site_adp_type
_atom_site_occupancy
_atom_site_symmetry_multiplicity
_atom_site_calc_flag
_atom_site_refinement_flags
Mo1 Mo 0.86221(4) 0.67157(2) 0.09034(2) 0.01605(10) Uani 1 1 d .
Cl2 Cl 0.53571(12) 0.76936(7) 0.14485(7) 0.0322(3) Uani 1 1 d .
Cl1 Cl 1.18910(12) 0.80444(7) 0.11666(7) 0.0321(3) Uani 1 1 d .
N7 N 1.0598(4) 0.6390(2) 0.1214(2) 0.0199(9) Uani 1 1 d .
N8 N 1.0979(4) 0.6570(2) 0.0044(2) 0.0222(9) Uani 1 1 d .
N6 N 0.6737(4) 0.6679(2) 0.04950(19) 0.0193(9) Uani 1 1 d .
N9 N 0.9642(4) 0.66231(19) 0.00308(19) 0.0172(8) Uani 1 1 d .
N5 N 0.5988(4) 0.6102(2) 0.0449(2) 0.0216(9) Uani 1 1 d .
N4 N 0.7904(4) 0.5664(2) 0.1016(2) 0.0194(9) Uani 1 1 d .
C16 C 0.8554(5) 0.5103(2) 0.1294(2) 0.0231(11) Uani 1 1 d .
H16 H 0.9401 0.5168 0.1496 0.028 Uiso 1 1 calc R
N1 N 0.8113(4) 0.6980(2) 0.19501(19) 0.0189(9) Uani 1 1 d .
C12 C 0.6641(5) 0.5554(2) 0.0743(2) 0.0214(11) Uani 1 1 d .
C28 C 0.9151(5) 0.6653(3) -0.0674(2) 0.0254(11) Uani 1 1 d .
N3 N 0.8953(4) 0.7729(2) 0.09815(19) 0.0199(9) Uani 1 1 d .
N2 N 0.8727(4) 0.8062(2) 0.1598(2) 0.0224(9) Uani 1 1 d .
C17 C 0.6061(4) 0.7269(3) 0.0174(3) 0.0221(11) Uani 1 1 d .
C18 C 0.5461(5) 0.7777(3) 0.0566(3) 0.0259(11) Uani 1 1 d .
C23 C 1.1469(5) 0.6443(2) 0.0688(3) 0.0219(11) Uani 1 1 d .
C24 C 1.2854(5) 0.6336(3) 0.0810(3) 0.0247(11) Uani 1 1 d .
H24 H 1.3448 0.6385 0.0456 0.030 Uiso 1 1 calc R
C25 C 1.3300(5) 0.6161(3) 0.1454(3) 0.0308(13) Uani 1 1 d .
H25 H 1.4209 0.6089 0.1541 0.037 Uiso 1 1 calc R
C26 C 1.2415(5) 0.6088(3) 0.1986(3) 0.0294(12) Uani 1 1 d .
H26 H 1.2721 0.5958 0.2425 0.035 Uiso 1 1 calc R
C27 C 1.1086(5) 0.6213(3) 0.1849(3) 0.0249(11) Uani 1 1 d .
H27 H 1.0495 0.6174 0.2206 0.030 Uiso 1 1 calc R
C22 C 0.6024(5) 0.7324(3) -0.0534(3) 0.0340(13) Uani 1 1 d .
H22 H 0.6375 0.6970 -0.0801 0.041 Uiso 1 1 calc R
C13 C 0.6027(5) 0.4902(3) 0.0756(3) 0.0275(12) Uani 1 1 d .
H13 H 0.5150 0.4846 0.0590 0.033 Uiso 1 1 calc R
C14 C 0.6730(5) 0.4347(3) 0.1014(2) 0.0270(12) Uani 1 1 d .
H14 H 0.6355 0.3904 0.1006 0.032 Uiso 1 1 calc R
C2 C 0.8010(5) 0.7936(3) 0.2757(3) 0.0288(12) Uani 1 1 d .
H2 H 0.8156 0.8405 0.2852 0.035 Uiso 1 1 calc R
C5 C 0.7612(5) 0.6563(3) 0.2444(3) 0.0257(11) Uani 1 1 d .
H5 H 0.7466 0.6096 0.2343 0.031 Uiso 1 1 calc R
C15 C 0.8021(5) 0.4452(3) 0.1291(3) 0.0266(12) Uani 1 1 d .
H15 H 0.8512 0.4079 0.1471 0.032 Uiso 1 1 calc R
C4 C 0.7313(6) 0.6802(3) 0.3085(3) 0.0330(13) Uani 1 1 d .
H4 H 0.6976 0.6499 0.3410 0.040 Uiso 1 1 calc R
C20 C 0.4920(5) 0.8422(3) -0.0461(3) 0.0430(16) Uani 1 1 d .
H20 H 0.4561 0.8817 -0.0674 0.052 Uiso 1 1 calc R
C19 C 0.4905(5) 0.8358(3) 0.0249(3) 0.0342(13) Uani 1 1 d .
H19 H 0.4521 0.8705 0.0512 0.041 Uiso 1 1 calc R
C1 C 0.8287(4) 0.7658(2) 0.2115(2) 0.0203(10) Uani 1 1 d .
C3 C 0.7517(6) 0.7499(3) 0.3247(3) 0.0321(13) Uani 1 1 d .
H3 H 0.7321 0.7668 0.3681 0.039 Uiso 1 1 calc R
C6 C 0.9489(5) 0.8231(2) 0.0511(2) 0.0206(10) Uani 1 1 d .
C10 C 0.9128(6) 0.9047(3) -0.0406(3) 0.0356(14) Uani 1 1 d .
H10 H 0.8557 0.9265 -0.0727 0.043 Uiso 1 1 calc R
C11 C 0.8635(5) 0.8559(3) 0.0037(3) 0.0298(12) Uani 1 1 d .
H11 H 0.7729 0.8449 0.0018 0.036 Uiso 1 1 calc R
C29 C 0.8547(5) 0.6083(3) -0.0989(3) 0.0347(13) Uani 1 1 d .
C33 C 0.9329(6) 0.7261(3) -0.1060(3) 0.0375(14) Uani 1 1 d .
H33 H 0.9766 0.7643 -0.0864 0.045 Uiso 1 1 calc R
C21 C 0.5460(5) 0.7909(3) -0.0848(3) 0.0412(15) Uani 1 1 d .
H21 H 0.5451 0.7950 -0.1326 0.049 Uiso 1 1 calc R
C30 C 0.8085(6) 0.6108(4) -0.1667(3) 0.0538(18) Uani 1 1 d .
H30 H 0.7681 0.5722 -0.1875 0.065 Uiso 1 1 calc R
C32 C 0.8850(7) 0.7286(4) -0.1732(3) 0.0575(19) Uani 1 1 d .
H32 H 0.8942 0.7691 -0.1988 0.069 Uiso 1 1 calc R
C31 C 0.8237(7) 0.6715(5) -0.2025(3) 0.064(2) Uani 1 1 d .
H31 H 0.7915 0.6741 -0.2479 0.077 Uiso 1 1 calc R
C7 C 1.0832(5) 0.8414(2) 0.0550(3) 0.0235(11) Uani 1 1 d .
C9 C 1.0478(6) 0.9214(3) -0.0375(3) 0.0340(13) Uani 1 1 d .
H9 H 1.0807 0.9539 -0.0681 0.041 Uiso 1 1 calc R
C8 C 1.1328(5) 0.8907(3) 0.0100(3) 0.0310(12) Uani 1 1 d .
H8 H 1.2229 0.9027 0.0123 0.037 Uiso 1 1 calc R
Cl3 Cl 0.84396(16) 0.52987(7) -0.05528(8) 0.0428(4) Uani 1 1 d .
I1 I 0.97155(4) 0.977545(19) 0.210849(19) 0.03790(11) Uani 1 1 d .
I2 I 0.67386(4) 0.980313(18) 0.174728(19) 0.03747(11) Uani 1 1 d .
I3 I 0.39061(4) 0.98891(2) 0.15401(2) 0.04779(13) Uani 1 1 d .

loop_
_atom_site_aniso_label
_atom_site_aniso_U_11
_atom_site_aniso_U_22
_atom_site_aniso_U_33
_atom_site_aniso_U_23
_atom_site_aniso_U_13
_atom_site_aniso_U_12
Mo1 0.0136(2) 0.0154(2) 0.0192(2) -0.00088(16) 0.00141(15) -0.00012(16)
Cl2 0.0250(7) 0.0374(8) 0.0341(7) -0.0067(6) -0.0015(6) 0.0073(6)
Cl1 0.0233(7) 0.0301(7) 0.0420(8) 0.0076(6) -0.0101(6) -0.0037(5)
N7 0.015(2) 0.019(2) 0.026(2) -0.0022(17) -0.0001(17) -0.0002(16)
N8 0.017(2) 0.024(2) 0.026(2) -0.0053(18) 0.0032(17) -0.0029(17)
N6 0.017(2) 0.021(2) 0.020(2) -0.0018(17) 0.0007(16) 0.0007(17)
N9 0.016(2) 0.016(2) 0.020(2) -0.0018(16) 0.0026(16) -0.0030(16)
N5 0.018(2) 0.023(2) 0.024(2) 0.0006(18) -0.0002(17) -0.0040(17)
N4 0.021(2) 0.016(2) 0.021(2) -0.0033(17) 0.0027(17) 0.0011(17)
C16 0.022(3) 0.022(3) 0.026(3) 0.001(2) 0.004(2) 0.006(2)
N1 0.018(2) 0.019(2) 0.020(2) 0.0005(17) 0.0015(16) 0.0024(16)
C12 0.022(3) 0.023(3) 0.020(3) -0.003(2) 0.006(2) -0.003(2)
C28 0.020(3) 0.035(3) 0.022(3) -0.006(2) 0.004(2) 0.005(2)
N3 0.018(2) 0.024(2) 0.018(2) -0.0026(17) 0.0002(16) -0.0013(17)
N2 0.024(2) 0.023(2) 0.020(2) -0.0021(18) 0.0053(17) -0.0025(18)
C17 0.010(2) 0.024(3) 0.031(3) 0.004(2) -0.003(2) -0.002(2)
C18 0.012(2) 0.031(3) 0.035(3) -0.002(2) -0.003(2) -0.001(2)
C23 0.020(3) 0.016(2) 0.029(3) -0.006(2) 0.003(2) -0.004(2)
C24 0.015(2) 0.025(3) 0.035(3) -0.005(2) 0.005(2) -0.004(2)
C25 0.016(3) 0.028(3) 0.048(4) -0.002(3) -0.002(2) 0.000(2)
C26 0.027(3) 0.029(3) 0.032(3) 0.005(2) -0.006(2) -0.004(2)
C27 0.023(3) 0.027(3) 0.025(3) 0.002(2) 0.000(2) -0.002(2)
C22 0.027(3) 0.042(3) 0.033(3) 0.005(3) 0.000(2) 0.003(2)
C13 0.030(3) 0.028(3) 0.025(3) 0.000(2) 0.004(2) -0.011(2)
C14 0.039(3) 0.019(3) 0.023(3) -0.001(2) 0.007(2) -0.012(2)
C2 0.034(3) 0.026(3) 0.027(3) -0.003(2) 0.002(2) -0.001(2)
C5 0.026(3) 0.020(3) 0.031(3) 0.002(2) 0.008(2) 0.000(2)
C15 0.032(3) 0.017(3) 0.031(3) 0.000(2) 0.006(2) 0.002(2)
C4 0.043(3) 0.034(3) 0.023(3) 0.006(2) 0.009(2) 0.001(3)
C20 0.025(3) 0.040(4) 0.063(4) 0.020(3) -0.004(3) 0.004(3)
C19 0.024(3) 0.025(3) 0.053(4) 0.001(3) 0.000(3) 0.005(2)
C1 0.012(2) 0.023(3) 0.026(3) -0.002(2) -0.001(2) 0.0037(19)
C3 0.041(3) 0.036(3) 0.020(3) -0.008(2) 0.007(2) 0.000(3)
C6 0.021(3) 0.015(2) 0.026(3) -0.001(2) 0.001(2) 0.000(2)
C10 0.042(3) 0.032(3) 0.032(3) 0.015(3) -0.008(3) 0.002(3)
C11 0.028(3) 0.029(3) 0.032(3) 0.004(2) -0.001(2) -0.004(2)
C29 0.024(3) 0.051(4) 0.029(3) -0.012(3) 0.001(2) 0.002(3)
C33 0.038(3) 0.049(4) 0.025(3) 0.008(3) 0.007(2) 0.007(3)
C21 0.028(3) 0.058(4) 0.037(3) 0.024(3) -0.005(3) -0.001(3)
C30 0.050(4) 0.078(5) 0.034(4) -0.012(4) -0.004(3) -0.004(4)
C32 0.067(5) 0.072(5) 0.033(4) 0.016(4) 0.004(3) 0.012(4)
C31 0.071(5) 0.096(6) 0.023(3) -0.003(4) -0.014(3) 0.007(5)
C7 0.021(3) 0.021(3) 0.029(3) -0.001(2) -0.001(2) -0.001(2)
C9 0.039(3) 0.027(3) 0.037(3) 0.011(3) 0.008(3) -0.007(2)
C8 0.023(3) 0.032(3) 0.039(3) 0.004(3) 0.006(2) -0.003(2)
Cl3 0.0517(9) 0.0368(8) 0.0409(9) -0.0162(7) 0.0166(7) -0.0156(7)
I1 0.0488(2) 0.0282(2) 0.0361(2) 0.00088(16) -0.00578(17) -0.01072(17)
I2 0.0569(3) 0.0245(2) 0.0309(2) -0.00092(15) -0.00050(18) -0.00355(17)
I3 0.0522(3) 0.0405(2) 0.0506(3) -0.00585(19) 0.0016(2) 0.00515(19)

loop_
_atom_type_symbol
_atom_type_description
_atom_type_scat_dispersion_real
_atom_type_scat_dispersion_imag
_atom_type_scat_source
C C 0.0033 0.0016 'International Tables Vol C Tables 4.2.6.8 and 6.1.1.4'
H H 0.0000 0.0000 'International Tables Vol C Tables 4.2.6.8 and 6.1.1.4'
Cl Cl 0.1484 0.1585 'International Tables Vol C Tables 4.2.6.8 and 6.1.1.4'
I I -0.4742 1.8119 'International Tables Vol C Tables 4.2.6.8 and 6.1.1.4'
Mo Mo -1.6832 0.6857 'International Tables Vol C Tables 4.2.6.8 and 6.1.1.4'
N N 0.0061 0.0033 'International Tables Vol C Tables 4.2.6.8 and 6.1.1.4'

loop_
_geom_angle_atom_site_label_1
_geom_angle_atom_site_label_2
_geom_angle_atom_site_label_3
_geom_angle
N3 Mo1 N9 93.60(15)
N3 Mo1 N6 102.46(15)
N9 Mo1 N6 99.23(15)
N3 Mo1 N7 96.64(15)
N9 Mo1 N7 73.78(15)
N6 Mo1 N7 160.10(15)
N3 Mo1 N4 165.54(15)
N9 Mo1 N4 100.53(14)
N6 Mo1 N4 72.40(15)
N7 Mo1 N4 90.30(14)
N3 Mo1 N1 75.08(15)
N9 Mo1 N1 161.60(14)
N6 Mo1 N1 97.39(15)
N7 Mo1 N1 92.87(14)
N4 Mo1 N1 91.97(14)
C27 N7 C23 118.6(4)
C27 N7 Mo1 129.1(3)
C23 N7 Mo1 112.0(3)
N9 N8 C23 111.1(4)
N5 N6 C17 111.5(4)
N5 N6 Mo1 124.6(3)
C17 N6 Mo1 123.8(3)
N8 N9 C28 109.1(4)
N8 N9 Mo1 121.7(3)
C28 N9 Mo1 129.0(3)
N6 N5 C12 110.8(4)
C16 N4 C12 117.1(4)
C16 N4 Mo1 128.7(3)
C12 N4 Mo1 114.2(3)
N4 C16 C15 123.0(5)
C1 N1 C5 116.7(4)
C1 N1 Mo1 114.5(3)
C5 N1 Mo1 128.8(3)
N5 C12 N4 118.0(4)
N5 C12 C13 120.0(4)
N4 C12 C13 122.1(5)
C29 C28 C33 119.0(5)
C29 C28 N9 121.3(5)
C33 C28 N9 119.7(5)
N2 N3 C6 108.3(4)
N2 N3 Mo1 119.3(3)
C6 N3 Mo1 132.4(3)
C1 N2 N3 116.4(4)
C22 C17 C18 119.7(5)
C22 C17 N6 119.0(4)
C18 C17 N6 121.3(4)
C19 C18 C17 120.0(5)
C19 C18 Cl2 118.6(4)
C17 C18 Cl2 121.4(4)
N8 C23 N7 119.0(4)
N8 C23 C24 120.3(4)
N7 C23 C24 120.6(4)
C25 C24 C23 118.8(5)
C24 C25 C26 120.8(5)
C27 C26 C25 118.5(5)
N7 C27 C26 122.6(5)
C17 C22 C21 119.8(6)
C14 C13 C12 119.1(5)
C13 C14 C15 119.2(5)
C3 C2 C1 118.2(5)
N1 C5 C4 122.8(5)
C16 C15 C14 119.5(5)
C5 C4 C3 119.6(5)
C21 C20 C19 120.2(5)
C18 C19 C20 119.7(5)
N1 C1 N2 114.7(4)
N1 C1 C2 123.6(4)
N2 C1 C2 121.6(4)
C2 C3 C4 119.1(5)
C11 C6 C7 119.6(5)
C11 C6 N3 119.3(4)
C7 C6 N3 121.0(4)
C11 C10 C9 120.0(5)
C10 C11 C6 119.9(5)
C30 C29 C28 121.4(6)
C30 C29 Cl3 118.2(5)
C28 C29 Cl3 120.3(4)
C32 C33 C28 119.3(6)
C20 C21 C22 120.4(6)
C31 C30 C29 118.3(6)
C31 C32 C33 120.2(7)
C32 C31 C30 121.8(6)
C6 C7 C8 120.3(5)
C6 C7 Cl1 120.3(4)
C8 C7 Cl1 119.4(4)
C8 C9 C10 120.8(5)
C9 C8 C7 119.3(5)
I3 I2 I1 174.281(18)

loop_
_geom_bond_atom_site_label_1
_geom_bond_atom_site_label_2
_geom_bond_distance
Mo1 N3 1.979(4)
Mo1 N9 2.017(4)
Mo1 N6 2.022(4)
Mo1 N7 2.141(4)
Mo1 N4 2.159(4)
Mo1 N1 2.173(4)
Cl2 C18 1.728(5)
Cl1 C7 1.724(5)
N7 C27 1.354(6)
N7 C23 1.370(6)
N8 N9 1.342(5)
N8 C23 1.349(6)
N6 N5 1.339(5)
N6 C17 1.448(6)
N9 C28 1.439(6)
N5 C12 1.355(6)
N4 C16 1.360(6)
N4 C12 1.370(6)
C16 C15 1.360(7)
N1 C1 1.351(6)
N1 C5 1.360(6)
C12 C13 1.397(7)
C28 C29 1.383(7)
C28 C33 1.403(7)
N3 N2 1.383(5)
N3 C6 1.445(6)
N2 C1 1.354(6)
C17 C22 1.379(7)
C17 C18 1.387(7)
C18 C19 1.382(7)
C23 C24 1.413(7)
C24 C25 1.354(7)
C25 C26 1.391(7)
C26 C27 1.368(7)
C22 C21 1.388(8)
C13 C14 1.363(7)
C14 C15 1.396(7)
C2 C3 1.372(7)
C2 C1 1.393(7)
C5 C4 1.368(7)
C4 C3 1.391(7)
C20 C21 1.364(9)
C20 C19 1.384(8)
C6 C11 1.386(7)
C6 C7 1.388(7)
C10 C11 1.376(7)
C10 C9 1.387(8)
C29 C30 1.379(8)
C29 Cl3 1.734(6)
C33 C32 1.375(8)
C30 C31 1.369(10)
C32 C31 1.369(10)
C7 C8 1.391(7)
C9 C8 1.367(7)
I1 I2 3.0372(6)
I2 I3 2.8540(7)
